data_4081044
loop_
_publ_author_name
'McKeown, Bradley A.'
'Gonzalez, Hector Emanuel'
'Michaelos, Thoe'
'Gunnoe, T. Brent'
'Cundari, Thomas R.'
'Crabtree, Robert H.'
'Sabat, Michal'

_publ_section_title
;
 Control of Olefin Hydroarylation Catalysis via a Sterically and
 Electronically Flexible Platinum(II) Catalyst Scaffold
;
_journal_issue 14
_journal_name_full Organometallics
_journal_page_first 3903
_journal_paper_doi 10.1021/om400390e
_journal_volume 32
_journal_year 2013
_chemical_formula_sum 'C23 H20 N2 Pt'
_chemical_formula_weight 519.50
_chemical_name_systematic
; 
 ? 
;
_space_group_IT_number 4
_symmetry_cell_setting monoclinic
_symmetry_space_group_name_Hall 'P 2yb'
_symmetry_space_group_name_H-M 'P 1 21 1'
_atom_sites_solution_hydrogens geom
_atom_sites_solution_primary direct
_atom_sites_solution_secondary difmap
_audit_creation_method SHELXL-97
_cell_angle_alpha 90.00
_cell_angle_beta 100.920(2)
_cell_angle_gamma 90.00
_cell_formula_units_Z 2
_cell_length_a 5.6282(6)
_cell_length_b 18.1085(18)
_cell_length_c 9.0735(9)
_cell_measurement_reflns_used 9947
_cell_measurement_temperature 153(2)
_cell_measurement_theta_max 33.17
_cell_measurement_theta_min 4.08
_cell_volume 908.01(16)
_computing_cell_refinement 'Bruker SAINT'
_computing_data_collection 'Bruker APEX2'
_computing_data_reduction 'Bruker SAINT'
_computing_molecular_graphics 'Bruker SHELXTL'
_computing_publication_material 'Bruker SHELXTL'
_computing_structure_refinement 'SHELXL-97 (Sheldrick, 2008)'
_computing_structure_solution 'SHELXS-97 (Sheldrick, 2008)'
_diffrn_ambient_temperature 153(2)
_diffrn_measured_fraction_theta_full 0.991
_diffrn_measured_fraction_theta_max 0.991
_diffrn_measurement_device_type 'Bruker APEX-II CCD'
_diffrn_measurement_method '\f and \w scans'
_diffrn_radiation_monochromator graphite
_diffrn_radiation_source 'fine-focus sealed tube'
_diffrn_radiation_type MoK\a
_diffrn_radiation_wavelength 0.71073
_diffrn_reflns_av_R_equivalents 0.0477
_diffrn_reflns_av_sigmaI/netI 0.0531
_diffrn_reflns_limit_h_max 5
_diffrn_reflns_limit_h_min -6
_diffrn_reflns_limit_k_max 20
_diffrn_reflns_limit_k_min -20
_diffrn_reflns_limit_l_max 10
_diffrn_reflns_limit_l_min -10
_diffrn_reflns_number 8699
_diffrn_reflns_theta_full 24.00
_diffrn_reflns_theta_max 24.00
_diffrn_reflns_theta_min 4.08
_exptl_absorpt_coefficient_mu 7.747
_exptl_absorpt_correction_T_max 0.7465
_exptl_absorpt_correction_T_min 0.4781
_exptl_absorpt_correction_type empirical
_exptl_absorpt_process_details 'Bruker SADABS'
_exptl_crystal_colour colorless
_exptl_crystal_density_diffrn 1.903
_exptl_crystal_density_meas ?
_exptl_crystal_density_method 'not measured'
_exptl_crystal_description plate
_exptl_crystal_F_000 500
_exptl_crystal_size_max 0.27
_exptl_crystal_size_mid 0.22
_exptl_crystal_size_min 0.08
_refine_diff_density_max 1.625
_refine_diff_density_min -2.027
_refine_diff_density_rms 0.162
_refine_ls_abs_structure_details 'Flack H D (1983), Acta Cryst. A39, 876-881'
_refine_ls_abs_structure_Flack 0.011(16)
_refine_ls_extinction_coef 0
_refine_ls_extinction_method none
_refine_ls_goodness_of_fit_ref 1.090
_refine_ls_hydrogen_treatment constr
_refine_ls_matrix_type full
_refine_ls_number_parameters 235
_refine_ls_number_reflns 2779
_refine_ls_number_restraints 1
_refine_ls_restrained_S_all 1.089
_refine_ls_R_factor_all 0.0376
_refine_ls_R_factor_gt 0.0324
_refine_ls_shift/su_max 0.000
_refine_ls_shift/su_mean 0.000
_refine_ls_structure_factor_coef Fsqd
_refine_ls_weighting_details 'calc w=1/[\s^2^(Fo^2^)+(0.0366P)^2^+0.0000P] where P=(Fo^2^+2Fc^2^)/3'
_refine_ls_weighting_scheme calc
_refine_ls_wR_factor_gt 0.0709
_refine_ls_wR_factor_ref 0.0732
_reflns_number_gt 2557
_reflns_number_total 2827
_reflns_threshold_expression >2sigma(I)
_cod_data_source_file om400390e_si_001.cif
_cod_data_source_block dpmPtPh2
_cod_depositor_comments
;
The following automatic conversions were performed:

'_symmetry_cell_setting' value 'Monoclinic' changed to 'monoclinic'
according to /home/saulius/struct/CIF-dictionaries/cif_core.dic
dictionary named 'cif_core.dic' version 2.4.2 from 2011-04-26.

Automatic conversion script
Id: cif_fix_values 1891 2012-01-12 08:04:46Z andrius 

The following automatic conversions were performed:

'_exptl_crystal_density_meas' value 'not measured' was changed to '?'
- the value is perceived as not measured.

Automatic conversion script
Id: cif_fix_values 3008 2015-01-20 13:52:24Z robertas 
;
_cod_original_sg_symbol_H-M P2(1)
_cod_database_code 4081044

loop_
_symmetry_equiv_pos_as_xyz
'x, y, z'
'-x, y+1/2, -z'

loop_
_atom_site_label
_atom_site_type_symbol
_atom_site_fract_x
_atom_site_fract_y
_atom_site_fract_z
_atom_site_U_iso_or_equiv
_atom_site_adp_type
_atom_site_occupancy
_atom_site_symmetry_multiplicity
_atom_site_calc_flag
_atom_site_refinement_flags
Pt Pt 0.40529(6) 0.73166(3) 0.27642(3) 0.01857(12) Uani 1 1 d .
N1 N 0.2769(16) 0.6861(4) 0.0590(9) 0.0222(19) Uani 1 1 d .
N2 N 0.3282(16) 0.6254(4) 0.3615(8) 0.0199(19) Uani 1 1 d .
C1 C 0.466(2) 0.8302(5) 0.1861(9) 0.026(2) Uani 1 1 d .
C2 C 0.2736(19) 0.8648(5) 0.0922(10) 0.021(2) Uani 1 1 d .
H2 H 0.1240 0.8413 0.0704 0.025 Uiso 1 1 calc R
C3 C 0.301(2) 0.9339(5) 0.0301(10) 0.024(2) Uani 1 1 d .
H3 H 0.1694 0.9567 -0.0306 0.029 Uiso 1 1 calc R
C4 C 0.525(2) 0.9687(5) 0.0592(11) 0.029(3) Uani 1 1 d .
H4 H 0.5457 1.0143 0.0159 0.035 Uiso 1 1 calc R
C5 C 0.714(2) 0.9354(5) 0.1524(11) 0.027(2) Uani 1 1 d .
H5 H 0.8645 0.9586 0.1735 0.032 Uiso 1 1 calc R
C6 C 0.683(2) 0.8672(5) 0.2152(10) 0.022(2) Uani 1 1 d .
H6 H 0.8138 0.8456 0.2791 0.026 Uiso 1 1 calc R
C7 C 0.519(2) 0.7767(5) 0.4810(11) 0.025(2) Uani 1 1 d .
C8 C 0.360(2) 0.8213(5) 0.5446(10) 0.021(2) Uani 1 1 d .
H8 H 0.2047 0.8298 0.4904 0.025 Uiso 1 1 calc R
C9 C 0.427(2) 0.8526(5) 0.6848(11) 0.027(3) Uani 1 1 d .
H9 H 0.3182 0.8826 0.7224 0.032 Uiso 1 1 calc R
C10 C 0.653(2) 0.8401(5) 0.7698(11) 0.027(3) Uani 1 1 d .
H10 H 0.6976 0.8603 0.8653 0.032 Uiso 1 1 calc R
C11 C 0.815(2) 0.7965(5) 0.7093(10) 0.023(2) Uani 1 1 d .
H11 H 0.9697 0.7882 0.7641 0.027 Uiso 1 1 calc R
C12 C 0.746(2) 0.7649(5) 0.5660(10) 0.020(2) Uani 1 1 d .
H12 H 0.8553 0.7354 0.5279 0.024 Uiso 1 1 calc R
C13 C 0.3951(19) 0.6979(5) -0.0529(10) 0.017(2) Uani 1 1 d .
H13 H 0.5340 0.7270 -0.0353 0.020 Uiso 1 1 calc R
C14 C 0.318(2) 0.6684(5) -0.1945(11) 0.029(3) Uani 1 1 d .
H14 H 0.4002 0.6778 -0.2721 0.034 Uiso 1 1 calc R
C15 C 0.113(2) 0.6244(5) -0.2167(11) 0.030(3) Uani 1 1 d .
H15 H 0.0571 0.6030 -0.3101 0.037 Uiso 1 1 calc R
C16 C -0.007(2) 0.6122(5) -0.1019(11) 0.025(2) Uani 1 1 d .
H16 H -0.1465 0.5834 -0.1167 0.031 Uiso 1 1 calc R
C17 C 0.082(2) 0.6439(5) 0.0391(10) 0.022(2) Uani 1 1 d .
C18 C -0.0439(19) 0.6315(5) 0.1719(10) 0.022(2) Uani 1 1 d .
H18A H -0.1887 0.6021 0.1400 0.026 Uiso 1 1 calc R
H18B H -0.0921 0.6787 0.2074 0.026 Uiso 1 1 calc R
C19 C 0.125(2) 0.5918(5) 0.2999(11) 0.024(2) Uani 1 1 d .
C20 C 0.068(2) 0.5214(5) 0.3460(11) 0.035(3) Uani 1 1 d .
H20 H -0.0763 0.4986 0.3017 0.041 Uiso 1 1 calc R
C21 C 0.228(3) 0.4861(5) 0.4581(11) 0.038(3) Uani 1 1 d .
H21 H 0.1932 0.4396 0.4918 0.046 Uiso 1 1 calc R
C22 C 0.442(2) 0.5215(5) 0.5188(11) 0.035(3) Uani 1 1 d .
H22 H 0.5551 0.4986 0.5926 0.042 Uiso 1 1 calc R
C23 C 0.485(2) 0.5912(5) 0.4688(10) 0.027(3) Uani 1 1 d .
H23 H 0.6281 0.6151 0.5111 0.032 Uiso 1 1 calc R

loop_
_atom_site_aniso_label
_atom_site_aniso_U_11
_atom_site_aniso_U_22
_atom_site_aniso_U_33
_atom_site_aniso_U_23
_atom_site_aniso_U_13
_atom_site_aniso_U_12
Pt 0.0258(2) 0.01333(15) 0.01647(17) 0.0003(3) 0.00366(11) -0.0007(3)
N1 0.023(6) 0.017(4) 0.024(5) -0.003(3) 0.000(4) 0.000(4)
N2 0.023(5) 0.023(4) 0.018(4) 0.004(3) 0.016(4) 0.006(4)
C1 0.031(7) 0.024(5) 0.027(4) 0.006(3) 0.022(4) 0.014(4)
C2 0.013(6) 0.031(5) 0.019(5) -0.007(4) 0.002(4) -0.007(4)
C3 0.034(7) 0.015(4) 0.022(5) 0.002(4) 0.001(5) 0.010(4)
C4 0.044(8) 0.016(5) 0.030(6) 0.001(4) 0.013(6) 0.000(5)
C5 0.033(8) 0.019(5) 0.029(6) -0.005(4) 0.006(5) -0.007(4)
C6 0.026(7) 0.021(5) 0.020(5) 0.003(4) 0.006(4) -0.004(4)
C7 0.024(7) 0.018(5) 0.036(6) -0.005(4) 0.015(5) -0.009(4)
C8 0.015(6) 0.030(5) 0.017(5) 0.003(4) 0.006(4) -0.002(4)
C9 0.038(8) 0.024(5) 0.022(6) -0.002(4) 0.013(5) 0.004(5)
C10 0.039(8) 0.023(5) 0.019(5) 0.000(4) 0.008(5) -0.005(5)
C11 0.019(6) 0.026(5) 0.021(5) 0.002(4) 0.001(4) -0.003(4)
C12 0.024(7) 0.019(4) 0.015(5) 0.001(3) 0.001(4) 0.001(4)
C13 0.019(6) 0.020(4) 0.014(5) 0.003(3) 0.012(4) 0.003(4)
C14 0.047(8) 0.021(5) 0.021(5) 0.005(4) 0.014(5) 0.006(5)
C15 0.047(8) 0.019(5) 0.019(5) -0.001(4) -0.012(5) 0.006(5)
C16 0.037(8) 0.015(4) 0.022(5) -0.001(4) -0.001(5) 0.001(4)
C17 0.022(7) 0.017(5) 0.028(5) 0.002(4) 0.005(5) 0.010(4)
C18 0.014(6) 0.024(5) 0.028(5) 0.000(4) 0.007(4) -0.001(4)
C19 0.024(7) 0.024(5) 0.024(5) -0.009(4) 0.005(4) -0.007(5)
C20 0.058(9) 0.020(5) 0.027(6) -0.002(4) 0.014(5) -0.020(5)
C21 0.075(11) 0.020(5) 0.023(6) 0.001(4) 0.018(6) -0.013(6)
C22 0.062(10) 0.022(5) 0.022(6) 0.007(4) 0.007(5) 0.006(6)
C23 0.037(8) 0.031(5) 0.013(5) -0.006(4) 0.006(5) 0.004(5)

loop_
_atom_type_symbol
_atom_type_description
_atom_type_scat_dispersion_real
_atom_type_scat_dispersion_imag
_atom_type_scat_source
C C 0.0033 0.0016 'International Tables Vol C Tables 4.2.6.8 and 6.1.1.4'
H H 0.0000 0.0000 'International Tables Vol C Tables 4.2.6.8 and 6.1.1.4'
N N 0.0061 0.0033 'International Tables Vol C Tables 4.2.6.8 and 6.1.1.4'
Pt Pt -1.7033 8.3905 'International Tables Vol C Tables 4.2.6.8 and 6.1.1.4'

loop_
_geom_angle_atom_site_label_1
_geom_angle_atom_site_label_2
_geom_angle_atom_site_label_3
_geom_angle
C7 Pt C1 88.2(4)
C7 Pt N1 178.5(4)
C1 Pt N1 91.1(3)
C7 Pt N2 94.7(3)
C1 Pt N2 176.9(4)
N1 Pt N2 86.0(3)
C17 N1 C13 120.7(8)
C17 N1 Pt 118.5(7)
C13 N1 Pt 120.8(7)
C19 N2 C23 119.6(8)
C19 N2 Pt 118.5(6)
C23 N2 Pt 121.8(7)
C6 C1 C2 117.2(8)
C6 C1 Pt 124.3(7)
C2 C1 Pt 118.4(8)
C1 C2 C3 121.4(10)
C4 C3 C2 119.7(10)
C5 C4 C3 119.4(9)
C4 C5 C6 120.2(11)
C1 C6 C5 122.1(10)
C12 C7 C8 117.0(9)
C12 C7 Pt 123.5(7)
C8 C7 Pt 119.5(8)
C9 C8 C7 122.0(10)
C10 C9 C8 120.8(10)
C9 C10 C11 118.4(9)
C10 C11 C12 120.6(10)
C7 C12 C11 121.3(10)
N1 C13 C14 122.0(10)
C13 C14 C15 117.7(10)
C16 C15 C14 120.1(9)
C15 C16 C17 119.2(10)
N1 C17 C16 120.2(9)
N1 C17 C18 118.3(8)
C16 C17 C18 121.4(10)
C17 C18 C19 110.8(8)
N2 C19 C20 121.4(10)
N2 C19 C18 117.8(8)
C20 C19 C18 120.7(10)
C21 C20 C19 119.2(11)
C22 C21 C20 118.4(9)
C23 C22 C21 119.3(11)
N2 C23 C22 122.0(11)

loop_
_geom_bond_atom_site_label_1
_geom_bond_atom_site_label_2
_geom_bond_distance
Pt C7 2.016(10)
Pt C1 2.018(8)
Pt N1 2.133(7)
Pt N2 2.147(7)
N1 C17 1.321(13)
N1 C13 1.332(12)
N2 C19 1.323(13)
N2 C23 1.336(13)
C1 C6 1.377(15)
C1 C2 1.391(14)
C2 C3 1.392(13)
C3 C4 1.388(16)
C4 C5 1.369(16)
C5 C6 1.385(13)
C7 C12 1.375(15)
C7 C8 1.408(14)
C8 C9 1.378(14)
C9 C10 1.376(17)
C10 C11 1.392(15)
C11 C12 1.406(13)
C13 C14 1.383(14)
C14 C15 1.384(16)
C15 C16 1.362(16)
C16 C17 1.404(13)
C17 C18 1.524(14)
C18 C19 1.531(14)
C19 C20 1.397(14)
C20 C21 1.381(17)
C21 C22 1.381(18)
C22 C23 1.376(14)
